data_4066751
loop_
_publ_author_name
'Aguirre-Etcheverry, Paulina'
'Ashley, Andrew E.'
'Bal\'azs, G\'abor'
'Green, Jennifer C.'
'Cowley, Andrew R.'
'Thompson, Amber L.'
'O&#x2019;Hare, Dermot'

_publ_section_title
;
 Synthesis, Structure, and Ligand Exchange Reactions of
 Tetramethyleneethane Complexes of Cobalt
;
_journal_issue 22
_journal_name_full Organometallics
_journal_page_first 5847
_journal_paper_doi 10.1021/om100611p
_journal_volume 29
_journal_year 2010
_chemical_formula_moiety 'C34 H62 Co2 O4 P2'
_chemical_formula_sum 'C34 H62 Co2 O4 P2'
_chemical_formula_weight 714.64
_chemical_melting_point ?
_space_group_IT_number 2
_symmetry_cell_setting triclinic
_symmetry_space_group_name_Hall '-P 1'
_symmetry_space_group_name_H-M 'P -1'
_atom_sites_solution_hydrogens geom
_atom_sites_solution_primary direct
_atom_sites_solution_secondary difmap
_cell_angle_alpha 93.519(1)
_cell_angle_beta 102.906(1)
_cell_angle_gamma 101.657(1)
_cell_formula_units_Z 1
_cell_length_a 9.7293(2)
_cell_length_b 9.7312(2)
_cell_length_c 10.5514(3)
_cell_measurement_reflns_used 3852
_cell_measurement_temperature 150(2)
_cell_measurement_theta_max 27.103
_cell_measurement_theta_min 2.910
_cell_volume 947.71(4)
_computing_cell_refinement 'HKL Scalepack (Otwinowski & Minor 1997)'
_computing_data_collection 'Collect (Nonius BV, 1997-2000)'
_computing_data_reduction 'HKL Denzo and Scalepack (Otwinowski & Minor 1997)'
_computing_molecular_graphics 'Bruker SHELXTL'
_computing_publication_material 'Bruker SHELXTL'
_computing_structure_refinement 'SHELXL-97 (Sheldrick, 1997)'
_computing_structure_solution 'SHELXS-97 (Sheldrick, 1997)'
_diffrn_ambient_temperature 150(2)
_diffrn_detector_area_resol_mean 9
_diffrn_measured_fraction_theta_full 0.991
_diffrn_measured_fraction_theta_max 0.991
_diffrn_measurement_device_type KappaCCD
_diffrn_measurement_method CCD
_diffrn_radiation_monochromator graphite
_diffrn_radiation_source 'fine-focus sealed tube'
_diffrn_radiation_type MoK\a
_diffrn_radiation_wavelength 0.71073
_diffrn_reflns_av_R_equivalents 0.0529
_diffrn_reflns_av_sigmaI/netI 0.0887
_diffrn_reflns_limit_h_max 12
_diffrn_reflns_limit_h_min -12
_diffrn_reflns_limit_k_max 12
_diffrn_reflns_limit_k_min -12
_diffrn_reflns_limit_l_max 13
_diffrn_reflns_limit_l_min -12
_diffrn_reflns_number 7260
_diffrn_reflns_theta_full 27.09
_diffrn_reflns_theta_max 27.09
_diffrn_reflns_theta_min 3.99
_exptl_absorpt_coefficient_mu 0.992
_exptl_absorpt_correction_T_max 0.9804
_exptl_absorpt_correction_T_min 0.9429
_exptl_absorpt_correction_type multi-scan
_exptl_absorpt_process_details 'DENZO/SCALEPACK (Otwinowski & Minor, 1997)'
_exptl_crystal_colour clear_intense_orange
_exptl_crystal_density_diffrn 1.252
_exptl_crystal_density_meas ?
_exptl_crystal_density_method 'not measured'
_exptl_crystal_description block
_exptl_crystal_F_000 382
_exptl_crystal_size_max 0.06
_exptl_crystal_size_mid 0.04
_exptl_crystal_size_min 0.02
_refine_diff_density_max 0.533
_refine_diff_density_min -0.432
_refine_diff_density_rms 0.074
_refine_ls_extinction_method none
_refine_ls_goodness_of_fit_ref 1.012
_refine_ls_hydrogen_treatment mixed
_refine_ls_matrix_type full
_refine_ls_number_parameters 205
_refine_ls_number_reflns 4148
_refine_ls_number_restraints 12
_refine_ls_restrained_S_all 1.011
_refine_ls_R_factor_all 0.0818
_refine_ls_R_factor_gt 0.0443
_refine_ls_shift/su_max 0.000
_refine_ls_shift/su_mean 0.000
_refine_ls_structure_factor_coef Fsqd
_refine_ls_weighting_details 'calc w=1/[\s^2^(Fo^2^)+(0.0337P)^2^+0.0641P] where P=(Fo^2^+2Fc^2^)/3'
_refine_ls_weighting_scheme calc
_refine_ls_wR_factor_gt 0.0874
_refine_ls_wR_factor_ref 0.1003
_reflns_number_gt 2845
_reflns_number_total 4148
_reflns_threshold_expression >2sigma(I)
_oxford_structure_analysis_title 5406
_cod_data_source_file om100611p_si_002.cif
_cod_data_source_block 4
_cod_depositor_comments
;
The following automatic conversions were performed:

'_chemical_melting_point' value 'not measured' was changed to '?' -
the value is undefined or not given.

'_symmetry_cell_setting' value
'Triclinic' changed to 'triclinic' according to
/home/saulius/struct/CIF-dictionaries/cif_core.dic dictionary named
'cif_core.dic' version 2.4.1 from 2010-06-29.

Automatic conversion script
Id: cif_fix_values 1715 2011-07-08 13:25:40Z adriana 

The following automatic conversions were performed:

'_exptl_crystal_density_meas' value 'not measured' was changed to '?'
- the value is perceived as not measured.

Automatic conversion script
Id: cif_fix_values 3008 2015-01-20 13:52:24Z robertas 
;
_cod_original_sg_symbol_H-M P-1
_cod_database_code 4066751

loop_
_symmetry_equiv_pos_as_xyz
'x, y, z'
'-x, -y, -z'

loop_
_atom_site_label
_atom_site_type_symbol
_atom_site_fract_x
_atom_site_fract_y
_atom_site_fract_z
_atom_site_U_iso_or_equiv
_atom_site_adp_type
_atom_site_occupancy
_atom_site_symmetry_multiplicity
_atom_site_calc_flag
_atom_site_refinement_flags
Co1 Co 0.50346(4) 0.19512(4) 0.36207(4) 0.02422(13) Uani 1 1 d .
O1 O 0.5857(3) 0.5021(2) 0.3670(2) 0.0465(6) Uani 1 1 d .
O2 O 0.6733(2) 0.0735(2) 0.2096(2) 0.0419(6) Uani 1 1 d .
C1 C 0.5468(3) 0.3818(3) 0.3685(3) 0.0305(7) Uani 1 1 d .
C2 C 0.6032(3) 0.1202(3) 0.2693(3) 0.0287(7) Uani 1 1 d .
C3 C 0.6392(4) 0.1797(3) 0.5375(3) 0.0330(7) Uani 1 1 d D
H3A H 0.652(3) 0.267(2) 0.597(3) 0.040 Uiso 1 1 d D
H3B H 0.730(2) 0.152(3) 0.534(3) 0.040 Uiso 1 1 d D
C4 C 0.5058(3) 0.0770(3) 0.5135(3) 0.0267(6) Uani 1 1 d D
C5 C 0.3848(4) 0.1383(3) 0.5014(3) 0.0319(7) Uani 1 1 d D
H5A H 0.388(3) 0.227(2) 0.553(3) 0.038 Uiso 1 1 d D
H5B H 0.2850(19) 0.080(2) 0.472(3) 0.038 Uiso 1 1 d D
P1 P 0.30513(8) 0.14993(7) 0.20680(7) 0.02483(18) Uani 1 1 d .
C11 C 0.1542(3) 0.2226(3) 0.2371(3) 0.0303(7) Uani 1 1 d .
H11A H 0.0792 0.2095 0.1540 0.036 Uiso 1 1 calc R
H11B H 0.1112 0.1672 0.2998 0.036 Uiso 1 1 calc R
C12 C 0.1926(4) 0.3788(3) 0.2907(3) 0.0383(8) Uani 1 1 d .
H12A H 0.2526 0.3896 0.3814 0.046 Uiso 1 1 calc R
H12B H 0.2518 0.4327 0.2375 0.046 Uiso 1 1 calc R
C13 C 0.0620(4) 0.4428(4) 0.2911(4) 0.0574(10) Uani 1 1 d .
H13A H 0.0971 0.5408 0.3346 0.069 Uiso 1 1 calc R
H13B H 0.0124 0.4479 0.1993 0.069 Uiso 1 1 calc R
C14 C -0.0437(5) 0.3678(4) 0.3554(5) 0.0760(14) Uani 1 1 d .
H14A H -0.1240 0.4157 0.3486 0.114 Uiso 1 1 calc R
H14B H 0.0023 0.3664 0.4478 0.114 Uiso 1 1 calc R
H14C H -0.0804 0.2707 0.3130 0.114 Uiso 1 1 calc R
C21 C 0.3348(3) 0.2146(3) 0.0526(3) 0.0273(6) Uani 1 1 d .
H21A H 0.3739 0.3179 0.0702 0.033 Uiso 1 1 calc R
H21B H 0.4111 0.1723 0.0285 0.033 Uiso 1 1 calc R
C22 C 0.2078(3) 0.1880(3) -0.0663(3) 0.0309(7) Uani 1 1 d .
H22A H 0.1314 0.2326 -0.0455 0.037 Uiso 1 1 calc R
H22B H 0.1672 0.0851 -0.0860 0.037 Uiso 1 1 calc R
C23 C 0.2493(4) 0.2455(3) -0.1871(3) 0.0351(7) Uani 1 1 d .
H23A H 0.2844 0.3493 -0.1692 0.042 Uiso 1 1 calc R
H23B H 0.3295 0.2051 -0.2049 0.042 Uiso 1 1 calc R
C24 C 0.1235(4) 0.2109(4) -0.3073(3) 0.0516(9) Uani 1 1 d .
H24A H 0.1548 0.2509 -0.3819 0.077 Uiso 1 1 calc R
H24B H 0.0440 0.2513 -0.2904 0.077 Uiso 1 1 calc R
H24C H 0.0905 0.1082 -0.3272 0.077 Uiso 1 1 calc R
C31 C 0.2126(3) -0.0354(3) 0.1596(3) 0.0298(7) Uani 1 1 d .
H31A H 0.1801 -0.0732 0.2355 0.036 Uiso 1 1 calc R
H31B H 0.1251 -0.0399 0.0889 0.036 Uiso 1 1 calc R
C32 C 0.3013(3) -0.1316(3) 0.1129(3) 0.0284(7) Uani 1 1 d .
H32A H 0.3354 -0.0945 0.0374 0.034 Uiso 1 1 calc R
H32B H 0.3874 -0.1310 0.1839 0.034 Uiso 1 1 calc R
C33 C 0.2145(3) -0.2826(3) 0.0728(3) 0.0370(8) Uani 1 1 d .
H33A H 0.1821 -0.3194 0.1491 0.044 Uiso 1 1 calc R
H33B H 0.1270 -0.2820 0.0037 0.044 Uiso 1 1 calc R
C34 C 0.2968(4) -0.3819(3) 0.0226(4) 0.0481(9) Uani 1 1 d .
H34A H 0.2359 -0.4776 0.0028 0.072 Uiso 1 1 calc R
H34B H 0.3848 -0.3819 0.0895 0.072 Uiso 1 1 calc R
H34C H 0.3232 -0.3504 -0.0570 0.072 Uiso 1 1 calc R

loop_
_atom_site_aniso_label
_atom_site_aniso_U_11
_atom_site_aniso_U_22
_atom_site_aniso_U_33
_atom_site_aniso_U_23
_atom_site_aniso_U_13
_atom_site_aniso_U_12
Co1 0.0292(2) 0.0201(2) 0.0241(2) 0.00225(14) 0.00775(16) 0.00564(15)
O1 0.0612(17) 0.0230(11) 0.0552(15) 0.0026(10) 0.0188(13) 0.0043(11)
O2 0.0439(14) 0.0448(13) 0.0434(13) 0.0003(10) 0.0198(12) 0.0153(11)
C1 0.0352(18) 0.0302(16) 0.0272(15) 0.0014(12) 0.0099(13) 0.0078(13)
C2 0.0321(18) 0.0262(15) 0.0264(15) 0.0059(12) 0.0064(13) 0.0033(13)
C3 0.042(2) 0.0265(15) 0.0264(16) 0.0029(12) 0.0038(14) 0.0024(14)
C4 0.0378(18) 0.0223(14) 0.0217(14) 0.0020(11) 0.0103(13) 0.0070(13)
C5 0.046(2) 0.0266(15) 0.0279(16) 0.0059(12) 0.0154(15) 0.0108(14)
P1 0.0286(4) 0.0214(4) 0.0258(4) 0.0021(3) 0.0085(3) 0.0065(3)
C11 0.0291(17) 0.0339(16) 0.0292(16) 0.0039(12) 0.0069(13) 0.0102(13)
C12 0.041(2) 0.0337(17) 0.0455(19) 0.0021(14) 0.0148(16) 0.0149(15)
C13 0.056(3) 0.044(2) 0.075(3) -0.0025(19) 0.021(2) 0.0162(18)
C14 0.060(3) 0.063(3) 0.111(4) -0.011(3) 0.040(3) 0.014(2)
C21 0.0335(18) 0.0253(14) 0.0254(15) 0.0034(11) 0.0117(13) 0.0066(13)
C22 0.0341(18) 0.0338(16) 0.0282(16) 0.0057(12) 0.0101(13) 0.0116(13)
C23 0.042(2) 0.0371(17) 0.0325(17) 0.0083(13) 0.0131(15) 0.0178(15)
C24 0.050(2) 0.084(3) 0.0298(18) 0.0202(17) 0.0123(16) 0.030(2)
C31 0.0370(18) 0.0243(14) 0.0275(15) 0.0009(11) 0.0084(13) 0.0052(13)
C32 0.0356(18) 0.0222(14) 0.0260(15) 0.0003(11) 0.0087(13) 0.0025(12)
C33 0.0362(19) 0.0242(15) 0.0467(19) -0.0019(13) 0.0069(15) 0.0025(14)
C34 0.054(2) 0.0297(17) 0.059(2) -0.0052(15) 0.0168(19) 0.0068(16)

loop_
_atom_type_symbol
_atom_type_description
_atom_type_scat_dispersion_real
_atom_type_scat_dispersion_imag
_atom_type_scat_source
C C 0.0033 0.0016 'International Tables Vol C Tables 4.2.6.8 and 6.1.1.4'
H H 0.0000 0.0000 'International Tables Vol C Tables 4.2.6.8 and 6.1.1.4'
O O 0.0106 0.0060 'International Tables Vol C Tables 4.2.6.8 and 6.1.1.4'
P P 0.1023 0.0942 'International Tables Vol C Tables 4.2.6.8 and 6.1.1.4'
Co Co 0.3494 0.9721 'International Tables Vol C Tables 4.2.6.8 and 6.1.1.4'

loop_
_geom_angle_atom_site_label_1
_geom_angle_atom_site_label_2
_geom_angle_atom_site_label_3
_geom_angle
_geom_angle_site_symmetry_1
_geom_angle_site_symmetry_3
C2 Co1 C1 110.52(12) . .
C2 Co1 C4 103.27(12) . .
C1 Co1 C4 127.93(11) . .
C2 Co1 C3 93.75(13) . .
C1 Co1 C3 97.31(13) . .
C4 Co1 C3 41.06(11) . .
C2 Co1 C5 138.75(12) . .
C1 Co1 C5 108.88(12) . .
C4 Co1 C5 39.95(12) . .
C3 Co1 C5 69.45(13) . .
C2 Co1 P1 94.71(10) . .
C1 Co1 P1 99.07(10) . .
C4 Co1 P1 116.62(9) . .
C3 Co1 P1 157.60(9) . .
C5 Co1 P1 90.75(10) . .
O1 C1 Co1 173.4(3) . .
O2 C2 Co1 177.9(3) . .
C4 C3 Co1 68.34(17) . .
C4 C3 H3A 118.3(14) . .
Co1 C3 H3A 108.4(18) . .
C4 C3 H3B 121.1(14) . .
Co1 C3 H3B 117.1(18) . .
H3A C3 H3B 114(2) . .
C5 C4 C3 112.8(3) . .
C5 C4 C4 123.2(3) . 2_656
C3 C4 C4 123.5(3) . 2_656
C5 C4 Co1 72.87(16) . .
C3 C4 Co1 70.60(16) . .
C4 C4 Co1 118.1(2) 2_656 .
C4 C5 Co1 67.18(16) . .
C4 C5 H5A 122.5(15) . .
Co1 C5 H5A 105.7(17) . .
C4 C5 H5B 121.4(14) . .
Co1 C5 H5B 119.4(17) . .
H5A C5 H5B 112(2) . .
C31 P1 C11 99.65(13) . .
C31 P1 C21 104.10(12) . .
C11 P1 C21 104.58(13) . .
C31 P1 Co1 117.22(11) . .
C11 P1 Co1 117.14(9) . .
C21 P1 Co1 112.34(10) . .
C12 C11 P1 115.6(2) . .
C12 C11 H11A 108.4 . .
P1 C11 H11A 108.4 . .
C12 C11 H11B 108.4 . .
P1 C11 H11B 108.4 . .
H11A C11 H11B 107.5 . .
C13 C12 C11 114.2(3) . .
C13 C12 H12A 108.7 . .
C11 C12 H12A 108.7 . .
C13 C12 H12B 108.7 . .
C11 C12 H12B 108.7 . .
H12A C12 H12B 107.6 . .
C14 C13 C12 115.7(3) . .
C14 C13 H13A 108.3 . .
C12 C13 H13A 108.3 . .
C14 C13 H13B 108.3 . .
C12 C13 H13B 108.3 . .
H13A C13 H13B 107.4 . .
C13 C14 H14A 109.5 . .
C13 C14 H14B 109.5 . .
H14A C14 H14B 109.5 . .
C13 C14 H14C 109.5 . .
H14A C14 H14C 109.5 . .
H14B C14 H14C 109.5 . .
C22 C21 P1 118.79(19) . .
C22 C21 H21A 107.6 . .
P1 C21 H21A 107.6 . .
C22 C21 H21B 107.6 . .
P1 C21 H21B 107.6 . .
H21A C21 H21B 107.0 . .
C21 C22 C23 112.8(2) . .
C21 C22 H22A 109.0 . .
C23 C22 H22A 109.0 . .
C21 C22 H22B 109.0 . .
C23 C22 H22B 109.0 . .
H22A C22 H22B 107.8 . .
C24 C23 C22 112.4(3) . .
C24 C23 H23A 109.1 . .
C22 C23 H23A 109.1 . .
C24 C23 H23B 109.1 . .
C22 C23 H23B 109.1 . .
H23A C23 H23B 107.9 . .
C23 C24 H24A 109.5 . .
C23 C24 H24B 109.5 . .
H24A C24 H24B 109.5 . .
C23 C24 H24C 109.5 . .
H24A C24 H24C 109.5 . .
H24B C24 H24C 109.5 . .
C32 C31 P1 115.8(2) . .
C32 C31 H31A 108.3 . .
P1 C31 H31A 108.3 . .
C32 C31 H31B 108.3 . .
P1 C31 H31B 108.3 . .
H31A C31 H31B 107.4 . .
C33 C32 C31 112.1(2) . .
C33 C32 H32A 109.2 . .
C31 C32 H32A 109.2 . .
C33 C32 H32B 109.2 . .
C31 C32 H32B 109.2 . .
H32A C32 H32B 107.9 . .
C34 C33 C32 114.1(3) . .
C34 C33 H33A 108.7 . .
C32 C33 H33A 108.7 . .
C34 C33 H33B 108.7 . .
C32 C33 H33B 108.7 . .
H33A C33 H33B 107.6 . .
C33 C34 H34A 109.5 . .
C33 C34 H34B 109.5 . .
H34A C34 H34B 109.5 . .
C33 C34 H34C 109.5 . .
H34A C34 H34C 109.5 . .
H34B C34 H34C 109.5 . .

loop_
_geom_bond_atom_site_label_1
_geom_bond_atom_site_label_2
_geom_bond_distance
_geom_bond_site_symmetry_2
Co1 C2 1.747(3) .
Co1 C1 1.773(3) .
Co1 C4 2.023(3) .
Co1 C3 2.054(3) .
Co1 C5 2.098(3) .
Co1 P1 2.1811(9) .
O1 C1 1.158(3) .
O2 C2 1.162(3) .
C3 C4 1.430(4) .
C3 H3A 0.999(18) .
C3 H3B 0.981(17) .
C4 C5 1.410(4) .
C4 C4 1.484(5) 2_656
C5 H5A 0.984(17) .
C5 H5B 0.990(17) .
P1 C31 1.829(3) .
P1 C11 1.833(3) .
P1 C21 1.841(3) .
C11 C12 1.530(4) .
C11 H11A 0.9900 .
C11 H11B 0.9900 .
C12 C13 1.525(5) .
C12 H12A 0.9900 .
C12 H12B 0.9900 .
C13 C14 1.455(5) .
C13 H13A 0.9900 .
C13 H13B 0.9900 .
C14 H14A 0.9800 .
C14 H14B 0.9800 .
C14 H14C 0.9800 .
C21 C22 1.518(4) .
C21 H21A 0.9900 .
C21 H21B 0.9900 .
C22 C23 1.526(4) .
C22 H22A 0.9900 .
C22 H22B 0.9900 .
C23 C24 1.520(4) .
C23 H23A 0.9900 .
C23 H23B 0.9900 .
C24 H24A 0.9800 .
C24 H24B 0.9800 .
C24 H24C 0.9800 .
C31 C32 1.524(4) .
C31 H31A 0.9900 .
C31 H31B 0.9900 .
C32 C33 1.521(3) .
C32 H32A 0.9900 .
C32 H32B 0.9900 .
C33 C34 1.516(4) .
C33 H33A 0.9900 .
C33 H33B 0.9900 .
C34 H34A 0.9800 .
C34 H34B 0.9800 .
C34 H34C 0.9800 .

loop_
_geom_torsion_atom_site_label_1
_geom_torsion_atom_site_label_2
_geom_torsion_atom_site_label_3
_geom_torsion_atom_site_label_4
_geom_torsion
_geom_torsion_site_symmetry_1
_geom_torsion_site_symmetry_4
C2 Co1 C3 C4 -105.97(18) . .
C1 Co1 C3 C4 142.77(18) . .
C5 Co1 C3 C4 35.30(16) . .
P1 Co1 C3 C4 6.0(3) . .
Co1 C3 C4 C5 -60.9(2) . .
Co1 C3 C4 C4 111.5(3) . 2_656
C2 Co1 C4 C5 -157.13(18) . .
C1 Co1 C4 C5 73.0(2) . .
C3 Co1 C4 C5 122.6(2) . .
P1 Co1 C4 C5 -54.86(17) . .
C2 Co1 C4 C3 80.30(19) . .
C1 Co1 C4 C3 -49.5(2) . .
C5 Co1 C4 C3 -122.6(2) . .
P1 Co1 C4 C3 -177.43(14) . .
C2 Co1 C4 C4 -38.1(3) . 2_656
C1 Co1 C4 C4 -167.9(3) . 2_656
C3 Co1 C4 C4 -118.4(4) . 2_656
C5 Co1 C4 C4 119.1(4) . 2_656
P1 Co1 C4 C4 64.2(3) . 2_656
C3 C4 C5 Co1 59.6(2) . .
C4 C4 C5 Co1 -112.8(3) 2_656 .
C2 Co1 C5 C4 35.0(3) . .
C1 Co1 C5 C4 -127.12(18) . .
C3 Co1 C5 C4 -36.24(16) . .
P1 Co1 C5 C4 133.02(15) . .
C2 Co1 P1 C31 68.21(13) . .
C1 Co1 P1 C31 179.88(13) . .
C4 Co1 P1 C31 -39.19(14) . .
C3 Co1 P1 C31 -43.6(3) . .
C5 Co1 P1 C31 -70.87(13) . .
C2 Co1 P1 C11 -173.40(13) . .
C1 Co1 P1 C11 -61.72(14) . .
C4 Co1 P1 C11 79.20(14) . .
C3 Co1 P1 C11 74.8(3) . .
C5 Co1 P1 C11 47.53(13) . .
C2 Co1 P1 C21 -52.30(13) . .
C1 Co1 P1 C21 59.37(13) . .
C4 Co1 P1 C21 -159.70(13) . .
C3 Co1 P1 C21 -164.1(3) . .
C5 Co1 P1 C21 168.62(12) . .
C31 P1 C11 C12 175.3(2) . .
C21 P1 C11 C12 -77.2(2) . .
Co1 P1 C11 C12 47.8(2) . .
P1 C11 C12 C13 169.3(2) . .
C11 C12 C13 C14 53.0(4) . .
C31 P1 C21 C22 50.6(2) . .
C11 P1 C21 C22 -53.5(2) . .
Co1 P1 C21 C22 178.45(18) . .
P1 C21 C22 C23 -179.1(2) . .
C21 C22 C23 C24 176.7(3) . .
C11 P1 C31 C32 174.3(2) . .
C21 P1 C31 C32 66.5(2) . .
Co1 P1 C31 C32 -58.2(2) . .
P1 C31 C32 C33 -178.7(2) . .
C31 C32 C33 C34 178.7(3) . .
